data_4119650
loop_
_publ_author_name
'Han-Yuan Gong'
'Brett M. Rambo'
'Vincent M. Lynch'
'Karin M. Keller'
'Jonathan L. Sessler'

_publ_contact_author_address
;
Department of Chemistry & Biochemistry, 
1 University Station A5300,
University of Texas at Austin, Austin, Texas, 78712-0165, USA;
College of Chemistry, Beijing Normal University, Beijing, 100875 (P. R. China); 
Department of Chemistry, Yonsei University, Seoul, 120-749, Korea;
;
_publ_contact_author_email
;
hyg2070@iccas.ac.cn; sessler@mail.utexas.edu
;
_publ_contact_author_name
;
Han-Yuan Gong and Jonathan L. Sessler
;
_publ_section_title
;
 "Texas-Sized" Molecular Boxes: Building Blocks for the Construction of
 Anion-Induced Supramolecular Species via Self-Assembly
;
_journal_name_full 'Journal of the American Chemical Society'
_journal_page_first 6330
_journal_page_last 6337
_journal_paper_doi 10.1021/ja401893w
_journal_volume 135
_journal_year 2013
_chemical_formula_moiety 'C38 H34 N10 4+, 4 P F6 1-, C2 H3 N'
_chemical_formula_sum 'C40 H37 F24 N11 P4'
_chemical_formula_weight 1251.69
_chemical_name_common
;
cyclo[2](2,6-di(1H-imidazol-1-yl)pyridine)[2](1,3-dimethylenebenzene)
_4PF6_CH3CN
;
_chemical_name_systematic
;
 ?
;
_space_group_IT_number 14
_symmetry_cell_setting monoclinic
_symmetry_space_group_name_Hall '-P 2yn'
_symmetry_space_group_name_H-M 'P 1 21/n 1'
_atom_sites_solution_hydrogens geom
_atom_sites_solution_primary direct
_atom_sites_solution_secondary difmap
_audit_creation_method SHELXL-97
_cell_angle_alpha 90.00
_cell_angle_beta 95.703(2)
_cell_angle_gamma 90.00
_cell_formula_units_Z 2
_cell_length_a 11.2107(4)
_cell_length_b 9.4444(3)
_cell_length_c 22.9291(9)
_cell_measurement_reflns_used 5050
_cell_measurement_temperature 153(2)
_cell_measurement_theta_max 27.5
_cell_measurement_theta_min 1
_cell_volume 2415.68(15)
_computing_cell_refinement 'Collect software, Nonius B.V. 1998'
_computing_data_collection 'Collect software, Nonius B.V. 1998'
_computing_data_reduction
;
DENZO and Scalepack (Otwinoski and Minor, 1997)
;
_computing_molecular_graphics 'XP SHELXTL/PC, Siemens Analytical'
_computing_structure_refinement 'XL SHELXTL/PC, Siemens Analytical'
_computing_structure_solution
;

SIR97 - Altomare A., Burla M.C., Camalli M., Cascarano G.L., Giacovazzo C., 
Guagliardi A., Moliterni A.G.G., Polidori G.,Spagna R.
;
_diffrn_ambient_temperature 153(2)
_diffrn_measured_fraction_theta_full 0.971
_diffrn_measured_fraction_theta_max 0.971
_diffrn_measurement_device_type 'Nonius Kappa CCD'
_diffrn_measurement_method \w-scans
_diffrn_radiation_monochromator graphite
_diffrn_radiation_source 'fine-focus sealed tube'
_diffrn_radiation_type MoK\a
_diffrn_radiation_wavelength 0.71073
_diffrn_reflns_av_R_equivalents 0.0400
_diffrn_reflns_av_sigmaI/netI 0.0785
_diffrn_reflns_limit_h_max 14
_diffrn_reflns_limit_h_min -14
_diffrn_reflns_limit_k_max 12
_diffrn_reflns_limit_k_min -12
_diffrn_reflns_limit_l_max 29
_diffrn_reflns_limit_l_min -29
_diffrn_reflns_number 9602
_diffrn_reflns_theta_full 27.50
_diffrn_reflns_theta_max 27.50
_diffrn_reflns_theta_min 1.95
_exptl_absorpt_coefficient_mu 0.296
_exptl_absorpt_correction_type none
_exptl_crystal_colour colorless
_exptl_crystal_density_diffrn 1.721
_exptl_crystal_description needles
_exptl_crystal_F_000 1260
_exptl_crystal_size_max 0.46
_exptl_crystal_size_mid 0.12
_exptl_crystal_size_min 0.10
_refine_diff_density_max 0.601
_refine_diff_density_min -0.354
_refine_diff_density_rms 0.062
_refine_ls_extinction_coef 0
_refine_ls_extinction_expression Fc^*^=kFc[1+0.001xFc^2^\l^3^/sin(2\q)]^-1/4^
_refine_ls_extinction_method SHELXL
_refine_ls_goodness_of_fit_ref 1.151
_refine_ls_hydrogen_treatment constr
_refine_ls_matrix_type full
_refine_ls_number_parameters 344
_refine_ls_number_reflns 5396
_refine_ls_number_restraints 0
_refine_ls_restrained_S_all 1.151
_refine_ls_R_factor_all 0.1374
_refine_ls_R_factor_gt 0.0658
_refine_ls_shift/su_max 0.05
_refine_ls_shift/su_mean 0.005
_refine_ls_structure_factor_coef Fsqd
_refine_ls_weighting_details 'calc w=1/[\s^2^(Fo^2^)+(0.0495P)^2^+1.1125P] where P=(Fo^2^+2Fc^2^)/3'
_refine_ls_weighting_scheme calc
_refine_ls_wR_factor_gt 0.1395
_refine_ls_wR_factor_ref 0.1554
_reflns_number_gt 2798
_reflns_number_total 5396
_reflns_threshold_expression >2sigma(I)
_cod_data_source_file ja401893w_si_004.cif
_cod_data_source_block macrocycle3a
_cod_database_code 4119650

loop_
_symmetry_equiv_pos_as_xyz
'x, y, z'
'-x+1/2, y+1/2, -z+1/2'
'-x, -y, -z'
'x-1/2, -y-1/2, z-1/2'

loop_
_atom_site_label
_atom_site_type_symbol
_atom_site_fract_x
_atom_site_fract_y
_atom_site_fract_z
_atom_site_U_iso_or_equiv
_atom_site_adp_type
_atom_site_occupancy
_atom_site_symmetry_multiplicity
_atom_site_calc_flag
_atom_site_refinement_flags
P1 P 0.77234(8) 0.60848(10) 0.58482(4) 0.0477(3) Uani 1 1 d .
F1 F 0.82528(19) 0.5575(2) 0.64888(9) 0.0646(6) Uani 1 1 d .
F2 F 0.67018(18) 0.4912(2) 0.58394(9) 0.0608(6) Uani 1 1 d .
F3 F 0.7186(2) 0.6621(3) 0.52200(9) 0.0738(7) Uani 1 1 d .
F4 F 0.8739(2) 0.7278(2) 0.58704(9) 0.0698(6) Uani 1 1 d .
F5 F 0.6868(2) 0.7159(2) 0.61483(10) 0.0710(7) Uani 1 1 d .
F6 F 0.85765(19) 0.5019(3) 0.55576(10) 0.0772(7) Uani 1 1 d .
P2 P 0.34634(11) 0.01934(12) 0.64817(5) 0.0718(4) Uani 1 1 d .
F7 F 0.2700(2) 0.0865(2) 0.69526(10) 0.0720(7) Uani 1 1 d .
F8 F 0.3826(4) 0.1692(3) 0.62799(13) 0.1292(13) Uani 1 1 d .
F9 F 0.4219(3) -0.0483(3) 0.60139(16) 0.1504(17) Uani 1 1 d .
F10 F 0.3286(3) -0.1336(3) 0.67557(14) 0.1066(10) Uani 1 1 d .
F11 F 0.4632(3) 0.0322(3) 0.69584(17) 0.1233(11) Uani 1 1 d .
F12 F 0.2308(4) -0.0074(5) 0.60729(16) 0.1613(16) Uani 1 1 d .
N1 N 0.3611(2) 0.5540(3) 0.62200(11) 0.0404(7) Uani 1 1 d .
N2 N 0.4218(3) 0.4252(3) 0.70614(11) 0.0427(7) Uani 1 1 d .
N3 N 0.6010(3) 0.3752(3) 0.74280(12) 0.0455(7) Uani 1 1 d .
N4 N 0.6700(3) 0.1565(3) 0.53032(11) 0.0429(7) Uani 1 1 d .
N5 N 0.6799(2) 0.3114(3) 0.46131(11) 0.0402(7) Uani 1 1 d .
C1 C 0.2767(3) 0.6069(4) 0.58437(14) 0.0456(8) Uani 1 1 d .
C2 C 0.1555(3) 0.5882(5) 0.58767(17) 0.0636(11) Uani 1 1 d .
H2 H 0.0978 0.6277 0.5591 0.076 Uiso 1 1 calc R
C3 C 0.1212(3) 0.5095(5) 0.63439(17) 0.0688(12) Uani 1 1 d .
H3 H 0.0388 0.4921 0.6380 0.083 Uiso 1 1 calc R
C4 C 0.2078(4) 0.4571(4) 0.67531(17) 0.0629(11) Uani 1 1 d .
H4 H 0.1868 0.4062 0.7085 0.075 Uiso 1 1 calc R
C5 C 0.3248(3) 0.4804(4) 0.66680(14) 0.0437(8) Uani 1 1 d .
C6 C 0.4120(4) 0.3417(4) 0.75504(15) 0.0499(9) Uani 1 1 d .
H6 H 0.3399 0.3127 0.7701 0.060 Uiso 1 1 calc R
C7 C 0.5234(3) 0.3099(4) 0.77678(16) 0.0519(9) Uani 1 1 d .
H7 H 0.5453 0.2520 0.8100 0.062 Uiso 1 1 calc R
C8 C 0.5373(3) 0.4442(3) 0.70013(14) 0.0447(8) Uani 1 1 d .
H8 H 0.5689 0.4981 0.6703 0.054 Uiso 1 1 calc R
C9 C 0.7332(3) 0.3702(4) 0.75171(15) 0.0505(9) Uani 1 1 d .
H9A H 0.7581 0.3431 0.7928 0.061 Uiso 1 1 calc R
H9B H 0.7652 0.4661 0.7453 0.061 Uiso 1 1 calc R
C10 C 0.7875(3) 0.2671(3) 0.71126(15) 0.0457(9) Uani 1 1 d .
C11 C 0.7231(3) 0.1998(3) 0.66509(14) 0.0427(8) Uani 1 1 d .
H11 H 0.6388 0.2129 0.6589 0.051 Uiso 1 1 calc R
C12 C 0.7799(3) 0.1126(3) 0.62718(14) 0.0446(8) Uani 1 1 d .
C13 C 0.9021(3) 0.0946(4) 0.63664(16) 0.0546(10) Uani 1 1 d .
H13 H 0.9419 0.0367 0.6108 0.066 Uiso 1 1 calc R
C14 C 0.9678(3) 0.1605(4) 0.68370(18) 0.0590(10) Uani 1 1 d .
H14 H 1.0520 0.1464 0.6903 0.071 Uiso 1 1 calc R
C15 C 0.9106(3) 0.2462(4) 0.72062(17) 0.0530(9) Uani 1 1 d .
H15 H 0.9555 0.2913 0.7527 0.064 Uiso 1 1 calc R
C16 C 0.7079(3) 0.0479(3) 0.57474(14) 0.0486(9) Uani 1 1 d .
H16A H 0.7569 -0.0248 0.5571 0.058 Uiso 1 1 calc R
H16B H 0.6361 0.0006 0.5876 0.058 Uiso 1 1 calc R
C17 C 0.5575(3) 0.2144(4) 0.51881(14) 0.0455(8) Uani 1 1 d .
H17 H 0.4885 0.1907 0.5377 0.055 Uiso 1 1 calc R
C18 C 0.5629(3) 0.3103(4) 0.47606(14) 0.0453(8) Uani 1 1 d .
H18 H 0.4986 0.3669 0.4590 0.054 Uiso 1 1 calc R
C19 C 0.7427(3) 0.2158(4) 0.49558(15) 0.0495(9) Uani 1 1 d .
H19 H 0.8254 0.1947 0.4948 0.059 Uiso 1 1 calc R

loop_
_atom_site_aniso_label
_atom_site_aniso_U_11
_atom_site_aniso_U_22
_atom_site_aniso_U_33
_atom_site_aniso_U_23
_atom_site_aniso_U_13
_atom_site_aniso_U_12
P1 0.0465(6) 0.0489(6) 0.0461(6) -0.0016(4) -0.0036(4) -0.0020(5)
F1 0.0714(14) 0.0619(13) 0.0561(13) 0.0109(10) -0.0157(11) -0.0115(11)
F2 0.0535(12) 0.0570(12) 0.0701(14) -0.0067(11) -0.0029(11) -0.0114(10)
F3 0.0670(14) 0.1016(18) 0.0503(13) 0.0145(12) -0.0066(11) -0.0002(14)
F4 0.0664(14) 0.0727(15) 0.0683(14) 0.0119(12) -0.0038(11) -0.0214(12)
F5 0.0690(14) 0.0634(14) 0.0798(16) -0.0191(12) 0.0043(12) 0.0112(12)
F6 0.0579(14) 0.0900(17) 0.0829(17) -0.0274(14) 0.0029(12) 0.0122(13)
P2 0.0828(9) 0.0578(7) 0.0812(8) -0.0243(6) 0.0409(7) -0.0208(6)
F7 0.0651(14) 0.0732(15) 0.0817(16) -0.0164(12) 0.0268(12) -0.0010(12)
F8 0.233(4) 0.0636(16) 0.106(2) -0.0191(15) 0.093(2) -0.038(2)
F9 0.183(3) 0.108(2) 0.184(3) -0.089(2) 0.138(3) -0.070(2)
F10 0.116(2) 0.0678(17) 0.143(3) -0.0143(16) 0.049(2) -0.0020(16)
F11 0.0796(19) 0.111(2) 0.177(3) -0.037(2) 0.000(2) 0.0081(18)
F12 0.149(3) 0.211(4) 0.113(3) -0.081(3) -0.040(2) 0.024(3)
N1 0.0438(16) 0.0406(15) 0.0359(15) -0.0017(13) -0.0006(13) 0.0084(13)
N2 0.0480(18) 0.0407(15) 0.0388(16) -0.0009(13) 0.0018(13) 0.0091(14)
N3 0.0544(18) 0.0431(16) 0.0377(16) -0.0023(13) -0.0025(14) 0.0101(15)
N4 0.0507(18) 0.0464(16) 0.0307(15) 0.0007(13) -0.0010(13) 0.0062(14)
N5 0.0393(16) 0.0459(16) 0.0342(15) 0.0025(13) -0.0025(13) 0.0082(14)
C1 0.051(2) 0.049(2) 0.0362(18) 0.0044(17) 0.0000(16) 0.0122(18)
C2 0.041(2) 0.089(3) 0.060(2) 0.026(2) 0.0016(19) 0.016(2)
C3 0.040(2) 0.107(3) 0.060(3) 0.031(2) 0.0085(19) 0.015(2)
C4 0.062(3) 0.078(3) 0.050(2) 0.014(2) 0.012(2) 0.005(2)
C5 0.046(2) 0.046(2) 0.0381(19) 0.0007(16) 0.0004(16) 0.0114(17)
C6 0.063(2) 0.044(2) 0.043(2) 0.0031(17) 0.0086(18) 0.0042(19)
C7 0.066(3) 0.043(2) 0.047(2) 0.0038(17) 0.007(2) 0.0060(19)
C8 0.056(2) 0.0418(19) 0.0353(19) -0.0009(16) 0.0013(17) 0.0085(18)
C9 0.060(2) 0.046(2) 0.043(2) -0.0021(16) -0.0073(17) 0.0064(18)
C10 0.052(2) 0.0389(19) 0.045(2) 0.0094(16) -0.0033(17) 0.0034(17)
C11 0.044(2) 0.0395(18) 0.043(2) 0.0049(16) -0.0009(17) 0.0050(16)
C12 0.051(2) 0.0418(19) 0.0398(19) 0.0120(16) -0.0016(17) 0.0041(17)
C13 0.058(2) 0.056(2) 0.051(2) 0.0100(19) 0.0100(19) 0.0107(19)
C14 0.043(2) 0.065(2) 0.067(3) 0.018(2) -0.003(2) 0.003(2)
C15 0.051(2) 0.047(2) 0.059(2) 0.0055(19) -0.0046(19) -0.0002(18)
C16 0.061(2) 0.0406(19) 0.043(2) 0.0044(16) 0.0026(18) 0.0066(18)
C17 0.045(2) 0.052(2) 0.0393(19) -0.0017(17) 0.0028(16) -0.0022(18)
C18 0.042(2) 0.050(2) 0.043(2) -0.0030(17) -0.0018(16) 0.0046(17)
C19 0.051(2) 0.054(2) 0.042(2) 0.0015(18) -0.0003(18) 0.0096(19)

loop_
_atom_type_symbol
_atom_type_description
_atom_type_scat_dispersion_real
_atom_type_scat_dispersion_imag
_atom_type_scat_source
C C 0.0033 0.0016 'International Tables Vol C Tables 4.2.6.8 and 6.1.1.4'
H H 0.0000 0.0000 'International Tables Vol C Tables 4.2.6.8 and 6.1.1.4'
N N 0.0061 0.0033 'International Tables Vol C Tables 4.2.6.8 and 6.1.1.4'
P P 0.1023 0.0942 'International Tables Vol C Tables 4.2.6.8 and 6.1.1.4'
F F 0.0171 0.0103 'International Tables Vol C Tables 4.2.6.8 and 6.1.1.4'

loop_
_geom_angle_atom_site_label_1
_geom_angle_atom_site_label_2
_geom_angle_atom_site_label_3
_geom_angle
_geom_angle_site_symmetry_3
F6 P1 F3 90.65(13) .
F6 P1 F2 90.94(13) .
F3 P1 F2 90.16(12) .
F6 P1 F5 179.43(14) .
F3 P1 F5 89.91(13) .
F2 P1 F5 89.16(12) .
F6 P1 F4 90.19(13) .
F3 P1 F4 90.51(13) .
F2 P1 F4 178.68(13) .
F5 P1 F4 89.70(13) .
F6 P1 F1 90.61(13) .
F3 P1 F1 178.69(14) .
F2 P1 F1 90.18(12) .
F5 P1 F1 88.83(12) .
F4 P1 F1 89.13(11) .
F12 P2 F8 101.3(3) .
F12 P2 F9 89.8(2) .
F8 P2 F9 89.57(17) .
F12 P2 F7 90.11(17) .
F8 P2 F7 90.77(14) .
F9 P2 F7 179.66(16) .
F12 P2 F10 87.8(2) .
F8 P2 F10 170.9(2) .
F9 P2 F10 89.85(17) .
F7 P2 F10 89.83(14) .
F12 P2 F11 173.3(2) .
F8 P2 F11 85.1(2) .
F9 P2 F11 92.1(2) .
F7 P2 F11 88.02(15) .
F10 P2 F11 85.78(19) .
C1 N1 C5 116.6(3) .
C8 N2 C6 108.5(3) .
C8 N2 C5 124.7(3) .
C6 N2 C5 126.7(3) .
C8 N3 C7 108.4(3) .
C8 N3 C9 125.3(3) .
C7 N3 C9 126.3(3) .
C19 N4 C17 109.0(3) .
C19 N4 C16 123.9(3) .
C17 N4 C16 127.1(3) .
C19 N5 C18 107.7(3) .
C19 N5 C1 126.5(3) 3_666
C18 N5 C1 125.7(3) 3_666
N1 C1 C2 124.3(3) .
N1 C1 N5 114.4(3) 3_666
C2 C1 N5 121.3(3) 3_666
C1 C2 C3 117.4(3) .
C1 C2 H2 121.3 .
C3 C2 H2 121.3 .
C4 C3 C2 119.2(4) .
C4 C3 H3 120.4 .
C2 C3 H3 120.4 .
C5 C4 C3 118.0(4) .
C5 C4 H4 121.0 .
C3 C4 H4 121.0 .
N1 C5 C4 124.4(3) .
N1 C5 N2 113.6(3) .
C4 C5 N2 122.0(3) .
C7 C6 N2 106.5(3) .
C7 C6 H6 126.7 .
N2 C6 H6 126.7 .
C6 C7 N3 108.1(3) .
C6 C7 H7 126.0 .
N3 C7 H7 126.0 .
N3 C8 N2 108.5(3) .
N3 C8 H8 125.8 .
N2 C8 H8 125.8 .
N3 C9 C10 113.3(3) .
N3 C9 H9A 108.9 .
C10 C9 H9A 108.9 .
N3 C9 H9B 108.9 .
C10 C9 H9B 108.9 .
H9A C9 H9B 107.7 .
C11 C10 C15 119.4(3) .
C11 C10 C9 123.8(3) .
C15 C10 C9 116.8(3) .
C10 C11 C12 121.0(3) .
C10 C11 H11 119.5 .
C12 C11 H11 119.5 .
C13 C12 C11 118.9(3) .
C13 C12 C16 121.4(3) .
C11 C12 C16 119.6(3) .
C12 C13 C14 120.6(4) .
C12 C13 H13 119.7 .
C14 C13 H13 119.7 .
C15 C14 C13 119.8(3) .
C15 C14 H14 120.1 .
C13 C14 H14 120.1 .
C14 C15 C10 120.4(4) .
C14 C15 H15 119.8 .
C10 C15 H15 119.8 .
N4 C16 C12 111.2(3) .
N4 C16 H16A 109.4 .
C12 C16 H16A 109.4 .
N4 C16 H16B 109.4 .
C12 C16 H16B 109.4 .
H16A C16 H16B 108.0 .
C18 C17 N4 107.5(3) .
C18 C17 H17 126.2 .
N4 C17 H17 126.2 .
C17 C18 N5 107.2(3) .
C17 C18 H18 126.4 .
N5 C18 H18 126.4 .
N4 C19 N5 108.5(3) .
N4 C19 H19 125.7 .
N5 C19 H19 125.7 .

loop_
_geom_bond_atom_site_label_1
_geom_bond_atom_site_label_2
_geom_bond_distance
_geom_bond_site_symmetry_2
P1 F6 1.581(2) .
P1 F3 1.588(2) .
P1 F2 1.592(2) .
P1 F5 1.598(2) .
P1 F4 1.599(2) .
P1 F1 1.602(2) .
P2 F12 1.542(4) .
P2 F8 1.556(3) .
P2 F9 1.567(3) .
P2 F7 1.576(2) .
P2 F10 1.596(3) .
P2 F11 1.625(3) .
N1 C1 1.314(4) .
N1 C5 1.337(4) .
N2 C8 1.327(4) .
N2 C6 1.385(4) .
N2 C5 1.439(4) .
N3 C8 1.324(4) .
N3 C7 1.370(4) .
N3 C9 1.477(4) .
N4 C19 1.319(4) .
N4 C17 1.376(4) .
N4 C16 1.478(4) .
N5 C19 1.349(4) .
N5 C18 1.386(4) .
N5 C1 1.425(4) 3_666
C1 C2 1.380(5) .
C1 N5 1.425(4) 3_666
C2 C3 1.390(5) .
C2 H2 0.9500 .
C3 C4 1.374(5) .
C3 H3 0.9500 .
C4 C5 1.363(5) .
C4 H4 0.9500 .
C6 C7 1.332(5) .
C6 H6 0.9500 .
C7 H7 0.9500 .
C8 H8 0.9500 .
C9 C10 1.514(5) .
C9 H9A 0.9900 .
C9 H9B 0.9900 .
C10 C11 1.376(5) .
C10 C15 1.389(5) .
C11 C12 1.396(5) .
C11 H11 0.9500 .
C12 C13 1.376(5) .
C12 C16 1.509(5) .
C13 C14 1.392(5) .
C13 H13 0.9500 .
C14 C15 1.375(5) .
C14 H14 0.9500 .
C15 H15 0.9500 .
C16 H16A 0.9900 .
C16 H16B 0.9900 .
C17 C18 1.340(5) .
C17 H17 0.9500 .
C18 H18 0.9500 .
C19 H19 0.9500 .

loop_
_geom_torsion_atom_site_label_1
_geom_torsion_atom_site_label_2
_geom_torsion_atom_site_label_3
_geom_torsion_atom_site_label_4
_geom_torsion
_geom_torsion_site_symmetry_1
_geom_torsion_site_symmetry_4
C5 N1 C1 C2 -1.6(5) . .
C5 N1 C1 N5 177.8(3) . 3_666
N1 C1 C2 C3 0.8(6) . .
N5 C1 C2 C3 -178.7(4) 3_666 .
C1 C2 C3 C4 1.4(7) . .
C2 C3 C4 C5 -2.5(6) . .
C1 N1 C5 C4 0.3(5) . .
C1 N1 C5 N2 179.8(3) . .
C3 C4 C5 N1 1.7(6) . .
C3 C4 C5 N2 -177.7(4) . .
C8 N2 C5 N1 0.4(5) . .
C6 N2 C5 N1 -177.8(3) . .
C8 N2 C5 C4 179.9(3) . .
C6 N2 C5 C4 1.7(5) . .
C8 N2 C6 C7 -1.2(4) . .
C5 N2 C6 C7 177.2(3) . .
N2 C6 C7 N3 1.3(4) . .
C8 N3 C7 C6 -1.0(4) . .
C9 N3 C7 C6 179.0(3) . .
C7 N3 C8 N2 0.3(4) . .
C9 N3 C8 N2 -179.8(3) . .
C6 N2 C8 N3 0.6(4) . .
C5 N2 C8 N3 -177.9(3) . .
C8 N3 C9 C10 -78.9(4) . .
C7 N3 C9 C10 101.0(4) . .
N3 C9 C10 C11 9.0(5) . .
N3 C9 C10 C15 -174.1(3) . .
C15 C10 C11 C12 -0.9(5) . .
C9 C10 C11 C12 176.0(3) . .
C10 C11 C12 C13 0.0(5) . .
C10 C11 C12 C16 -176.1(3) . .
C11 C12 C13 C14 0.9(5) . .
C16 C12 C13 C14 177.0(3) . .
C12 C13 C14 C15 -1.0(5) . .
C13 C14 C15 C10 0.1(5) . .
C11 C10 C15 C14 0.8(5) . .
C9 C10 C15 C14 -176.2(3) . .
C19 N4 C16 C12 74.5(4) . .
C17 N4 C16 C12 -104.1(4) . .
C13 C12 C16 N4 -106.0(4) . .
C11 C12 C16 N4 70.0(4) . .
C19 N4 C17 C18 0.2(4) . .
C16 N4 C17 C18 179.0(3) . .
N4 C17 C18 N5 -0.1(4) . .
C19 N5 C18 C17 0.1(4) . .
C1 N5 C18 C17 176.6(3) 3_666 .
C17 N4 C19 N5 -0.1(4) . .
C16 N4 C19 N5 -179.0(3) . .
C18 N5 C19 N4 0.1(4) . .
C1 N5 C19 N4 -176.4(3) 3_666 .
